data_2005780
loop_
_publ_author_name
'Mahler, C. H.'
'Stevens, E. D.'
'Trudell, M. L.'
'Nolan, S. P.'

_publ_section_title
;
 ({-})-Thebaine
;
_journal_issue 12
_journal_name_full 'Acta Crystallographica Section C'
_journal_page_first 3193
_journal_page_last 3195
_journal_paper_doi 10.1107/S0108270196005392
_journal_volume 52
_journal_year 1996
_chemical_formula_sum 'C19 H21 N O3'
_chemical_formula_weight 311.38
_chemical_name_systematic
;
6,7,8,14-tetradehydro-4,5-epoxy-3,6-dimethoxy-17-methylmorphinan
;
_space_group_crystal_system orthorhombic
_space_group_IT_number 19
_space_group_name_Hall 'P 2ac 2ab'
_space_group_name_H-M_alt 'P 21 21 21'
_atom_type_scat_source IntTabIV
_cell_angle_alpha 90.00
_cell_angle_beta 90.00
_cell_angle_gamma 90.00
_cell_formula_units_Z 4.00
_cell_length_a 7.939(2)
_cell_length_b 7.713(3)
_cell_length_c 25.291(6)
_cell_measurement_reflns_used 25
_cell_measurement_temperature 100
_cell_measurement_theta_max 25
_cell_measurement_theta_min 16
_cell_volume 1548.7(8)
_computing_cell_refinement CAD4
_computing_data_collection CAD4_(Enraf-Nonius,_1977)
_computing_data_reduction MolEN
_computing_molecular_graphics ORTEPII
_computing_publication_material BTABLE_PTABLE_CIF_in_MolEN
_computing_structure_refinement LSFM_MolEN
_computing_structure_solution MULTAN
_diffrn_measurement_device Enraf_Nonius_CAD4
_diffrn_measurement_method \q/2\q
_diffrn_radiation_type Mo-K\a
_diffrn_radiation_wavelength 0.71073
_diffrn_reflns_av_R_equivalents 0.000
_diffrn_reflns_limit_h_max 11
_diffrn_reflns_limit_h_min 0
_diffrn_reflns_limit_k_max 22
_diffrn_reflns_limit_k_min 0
_diffrn_reflns_limit_l_max 37
_diffrn_reflns_limit_l_min 0
_diffrn_reflns_number 3072
_diffrn_reflns_theta_max 31.95
_diffrn_standards_decay_% 1.03
_diffrn_standards_interval_time 120
_diffrn_standards_number 3
_exptl_absorpt_coefficient_mu 0.080
_exptl_absorpt_correction_T_max 0.9993
_exptl_absorpt_correction_T_min 0.9676
_exptl_absorpt_correction_type 'empirical, \y scan (North, Phillips & Mathews, 1968)'
_exptl_crystal_colour yellow
_exptl_crystal_density_diffrn 1.336
_exptl_crystal_density_meas ?
_exptl_crystal_description rectangular
_exptl_crystal_F_000 664
_exptl_crystal_size_max 0.40
_exptl_crystal_size_mid 0.30
_exptl_crystal_size_min 0.30
_refine_diff_density_max 0.2008
_refine_diff_density_min -0.2186
_refine_ls_abs_structure_details
;
?
;
_refine_ls_extinction_coef 0.36E-6
_refine_ls_extinction_method isotropic_(Zachariasen,_1963)
_refine_ls_goodness_of_fit_obs 1.874
_refine_ls_hydrogen_treatment H_atoms_refined_isotropically
_refine_ls_number_parameters 293
_refine_ls_number_reflns 2262
_refine_ls_R_factor_obs 0.042
_refine_ls_shift/esd_max 0.005
_refine_ls_structure_factor_coef F
_refine_ls_weighting_details 'w = 4Fo^2^/[\s^2^(Fo^2^) + 0.0016Fo^4^]'
_refine_ls_weighting_scheme calc
_refine_ls_wR_factor_obs 0.054
_reflns_number_observed 2262
_reflns_number_total 3072
_reflns_observed_criterion >3.0\s(I)
_cod_data_source_file ka1169.cif
_cod_data_source_block 1
_cod_depositor_comments
;
 Updating space group information and adding the symmetry operation list.

 Antanas Vaitkus,
 2018-06-18

The following automatic conversions were performed:

'_exptl_crystal_density_meas' value 'not measured' was changed to '?'
- the value is perceived as not measured.

Automatic conversion script
Id: cif_fix_values 3008 2015-01-20 13:52:24Z robertas 

The following automatic conversions were performed:

'_refine_ls_weighting_scheme' value '4Fo^2^/[\s^2^(Fo^2^) +
0.0016Fo^4^]' was changed to 'calc'. New tag
'_refine_ls_weighting_details' was created. The value of the new tag
was set to 'w = 4Fo^2^/[\s^2^(Fo^2^) + 0.0016Fo^4^]'.

Automatic conversion script
Id: cif_fix_values 3143 2015-03-26 13:38:13Z robertas 
;
_cod_original_formula_sum 'C19 H21 N1 O3'
_cod_database_code 2005780

loop_
_space_group_symop_id
_space_group_symop_operation_xyz
1 x,y,z
2 -x+1/2,-y,z+1/2
3 x+1/2,-y+1/2,-z
4 -x,y+1/2,-z+1/2

loop_
_atom_site_aniso_label
_atom_site_aniso_U_11
_atom_site_aniso_U_22
_atom_site_aniso_U_33
_atom_site_aniso_U_12
_atom_site_aniso_U_13
_atom_site_aniso_U_23
O1 0.0646(9) 0.0377(7) 0.0339(6) 0.0038(8) 0.0089(7) -0.0037(6)
O2 0.0349(7) 0.0557(8) 0.0482(8) -0.0118(7) -0.0023(6) 0.0042(7)
O3 0.0376(6) 0.0278(5) 0.0358(6) 0.0005(6) 0.0076(6) 0.0036(5)
N 0.0483(9) 0.0262(7) 0.0232(6) 0.0004(8) 0.0049(7) -0.0011(6)
C1 0.0420(10) 0.0353(9) 0.0248(7) -0.0050(10) 0.0081(8) 0.0070(7)
C2 0.0400(10) 0.0387(9) 0.0208(7) 0.0020(10) 0.0085(8) 0.0026(7)
C3 0.0340(9) 0.0322(8) 0.0219(7) 0.0036(8) 0.0029(7) 0.0004(7)
C4 0.0258(7) 0.0246(7) 0.0231(7) 0.0023(7) 0.0017(6) 0.0029(7)
C5 0.0250(7) 0.0235(7) 0.0245(7) 0.0026(7) 0.0037(6) 0.0060(6)
C6 0.0246(7) 0.0423(9) 0.0253(7) -0.0014(9) 0.0027(7) 0.0067(8)
C7 0.0242(8) 0.0530(10) 0.0283(8) 0.0080(10) 0.0039(7) 0.0090(9)
C8 0.0355(9) 0.0379(8) 0.0283(7) 0.0159(8) 0.0056(7) 0.0100(7)
C9 0.0470(10) 0.0219(7) 0.0270(7) 0.0037(8) 0.0058(8) 0.0027(7)
C10 0.0480(10) 0.0264(8) 0.0229(7) -0.0071(9) 0.0039(8) 0.0023(7)
C11 0.0308(8) 0.0286(8) 0.0228(7) -0.0024(8) 0.0024(7) 0.0046(7)
C12 0.0240(7) 0.0259(7) 0.0194(6) 0.0013(7) 0.0024(6) 0.0031(6)
C13 0.0252(7) 0.0217(7) 0.0234(6) 0.0029(7) 0.0035(7) 0.0054(6)
C14 0.0341(8) 0.0266(7) 0.0236(7) 0.0095(7) 0.0064(7) 0.0053(7)
C15 0.0305(8) 0.0250(7) 0.0220(7) 0.0039(8) 0.0007(7) 0.0036(6)
C16 0.0349(9) 0.0335(8) 0.0235(7) 0.0007(9) 0.0001(7) -0.0012(8)
C17 0.071(2) 0.0370(10) 0.0294(9) -0.0100(10) 0.0020(10) -0.0045(8)
C18 0.107(2) 0.0510(10) 0.0310(10) 0.002(2) 0.0220(10) -0.0120(9)
C19 0.0340(10) 0.075(2) 0.069(2) -0.0200(10) -0.0100(10) 0.012(2)

loop_
_atom_site_label
_atom_site_fract_x
_atom_site_fract_y
_atom_site_fract_z
_atom_site_U_iso_or_equiv
_atom_site_thermal_displace_type
O1 0.7754(2) 1.1075(2) 0.98179(5) 0.0436(7) Uani
O2 1.2744(2) 1.0597(2) 0.87142(6) 0.0454(8) Uani
O3 0.9327(2) 1.0329(2) 0.88383(5) 0.0334(6) Uani
N 0.8053(3) 0.4488(2) 0.78554(6) 0.0308(7) Uani
C1 0.6893(3) 0.6372(3) 0.96218(7) 0.0331(9) Uani
C2 0.6885(3) 0.8019(3) 0.98561(7) 0.0318(9) Uani
C3 0.7662(3) 0.9436(3) 0.96176(7) 0.0288(8) Uani
C4 0.8410(2) 0.9155(2) 0.91273(7) 0.0245(7) Uani
C5 1.0229(2) 0.9303(2) 0.84350(7) 0.0243(7) Uani
C6 1.2013(3) 0.9037(3) 0.86073(7) 0.0298(8) Uani
C7 1.2756(2) 0.7479(3) 0.86190(8) 0.0332(9) Uani
C8 1.1835(3) 0.5899(3) 0.84959(8) 0.0337(8) Uani
C9 0.9014(3) 0.4410(2) 0.83587(8) 0.0302(8) Uani
C10 0.7876(3) 0.4363(2) 0.88670(7) 0.0308(8) Uani
C11 0.7630(2) 0.6111(2) 0.91279(7) 0.0272(7) Uani
C12 0.8296(2) 0.7560(2) 0.88876(6) 0.0229(7) Uani
C13 0.9231(2) 0.7610(2) 0.83692(7) 0.0234(7) Uani
C14 1.0193(3) 0.5927(2) 0.83763(7) 0.0277(7) Uani
C15 0.8076(2) 0.7671(2) 0.78817(7) 0.0256(7) Uani
C16 0.7015(3) 0.6052(3) 0.78253(7) 0.0302(8) Uani
C17 0.7052(4) 0.2950(3) 0.77706(8) 0.042(1) Uani
C18 0.6722(5) 1.1434(4) 1.02665(9) 0.055(1) Uani
C19 1.4411(3) 1.0517(4) 0.8928(1) 0.056(1) Uani
H1 0.640(3) 0.545(3) 0.9815(8) 0.031(6) Uiso
H2 0.635(3) 0.811(3) 1.0198(8) 0.034(6) Uiso
H5 1.019(3) 1.005(2) 0.8124(8) 0.017(5) Uiso
H7 1.391(4) 0.741(3) 0.8718(8) 0.042(7) Uiso
H8 1.233(4) 0.486(3) 0.853(1) 0.050(8) Uiso
H9 0.968(3) 0.336(3) 0.8354(8) 0.025(5) Uiso
H10A 0.677(4) 0.390(3) 0.8762(9) 0.046(7) Uiso
H10B 0.833(3) 0.351(3) 0.9117(8) 0.023(5) Uiso
H15A 0.741(3) 0.875(3) 0.7903(9) 0.037(6) Uiso
H15B 0.881(3) 0.788(3) 0.7575(8) 0.027(5) Uiso
H16A 0.647(3) 0.605(3) 0.7476(9) 0.038(6) Uiso
H16B 0.616(3) 0.606(3) 0.8127(9) 0.034(6) Uiso
H17A 0.662(4) 0.306(3) 0.743(1) 0.069(9) Uiso
H17B 0.603(4) 0.287(3) 0.803(1) 0.056(8) Uiso
H17C 0.781(4) 0.187(4) 0.779(1) 0.058(8) Uiso
H18A 0.695(4) 1.273(4) 1.034(1) 0.062(9) Uiso
H18B 0.731(4) 1.082(4) 1.053(1) 0.058(8) Uiso
H18C 0.541(5) 1.127(5) 1.020(1) 0.10(1) Uiso
H19A 1.446(4) 0.969(3) 0.928(1) 0.052(8) Uiso
H19B 1.523(4) 1.000(4) 0.865(1) 0.07(1) Uiso
H19C 1.478(4) 1.161(4) 0.899(1) 0.07(1) Uiso

loop_
_geom_angle_atom_site_label_1
_geom_angle_atom_site_label_2
_geom_angle_atom_site_label_3
_geom_angle
_geom_angle_publ_flag
C3 O1 C18 116.4(2) yes
C6 O2 C19 115.5(2) yes
C4 O3 C5 105.80(10) yes
C9 N C16 111.60(10) yes
C9 N C17 112.10(10) yes
C16 N C17 111.1(2) yes
C2 C1 C11 120.80(10) yes
C2 C1 H1 117.0(10) no
C11 C1 H1 121.0(10) no
C1 C2 C3 121.70(10) yes
C1 C2 H2 116.0(10) no
C3 C2 H2 121.0(10) no
O1 C3 C2 126.20(10) yes
O1 C3 C4 116.90(10) yes
C2 C3 C4 116.90(10) yes
O3 C4 C3 126.70(10) yes
O3 C4 C12 113.00(10) yes
C3 C4 C12 120.30(10) yes
O3 C5 C6 109.30(10) yes
O3 C5 C13 106.30(10) yes
O3 C5 H5 103.0(10) no
C6 C5 C13 113.80(10) yes
C6 C5 H5 110.0(10) no
C13 C5 H5 113.0(10) no
O2 C6 C5 109.90(10) yes
O2 C6 C7 126.90(10) yes
C5 C6 C7 123.1(2) yes
C6 C7 C8 121.70(10) yes
C6 C7 H7 118.0(10) no
C8 C7 H7 119.0(10) no
C7 C8 C14 121.6(2) yes
C7 C8 H8 120.0(10) no
C14 C8 H8 117.0(10) no
N C9 C10 114.00(10) yes
N C9 C14 108.30(10) yes
N C9 H9 107.0(10) no
C10 C9 C14 110.70(10) yes
C10 C9 H9 107.0(10) no
C14 C9 H9 108.0(10) no
C9 C10 C11 114.20(10) yes
C9 C10 H10A 107.0(10) no
C9 C10 H10B 109.0(10) no
C11 C10 H10A 109.0(10) no
C11 C10 H10B 111.0(10) no
H10A C10 H10B 104.0(10) no
C1 C11 C10 125.00(10) yes
C1 C11 C12 116.10(10) yes
C10 C11 C12 118.70(10) yes
C4 C12 C11 123.80(10) yes
C4 C12 C13 109.20(10) yes
C11 C12 C13 126.40(10) yes
C5 C13 C12 100.50(10) yes
C5 C13 C14 118.00(10) yes
C5 C13 C15 111.60(10) yes
C12 C13 C14 102.60(10) yes
C12 C13 C15 113.90(10) yes
C14 C13 C15 109.80(10) yes
C8 C14 C9 127.0(2) yes
C8 C14 C13 120.7(2) yes
C9 C14 C13 110.80(10) yes
C13 C15 C16 112.50(10) yes
C13 C15 H15A 107.0(10) no
C13 C15 H15B 106.0(10) no
C16 C15 H15A 113.0(10) no
C16 C15 H15B 112.0(10) no
H15A C15 H15B 102.0(10) no
N C16 C15 111.20(10) yes
N C16 H16A 106.0(10) no
N C16 H16B 109.0(10) no
C15 C16 H16A 109.0(10) no
C15 C16 H16B 106.0(10) no
H16A C16 H16B 112.0(10) no
O1 C18 H18A 103.0(10) no
O1 C18 H18B 100.0(10) no
O1 C18 H18C 114.0(10) no
H18A C18 H18B 106(2) no
H18A C18 H18C 108(2) no
H18B C18 H18C 122(2) no
O2 C19 H19A 111.0(10) no
O2 C19 H19B 109.0(10) no
O2 C19 H19C 108.0(10) no
H19A C19 H19B 107.0(10) no
H19A C19 H19C 113(2) no
H19B C19 H19C 105(2) no
N C17 H17A 105.0(10) no
N C17 H17B 112.0(10) no
N C17 H17C 109.0(10) no
H17A C17 H17B 106(2) no
H17A C17 H17C 109(2) no
H17B C17 H17C 112.0(10) no

loop_
_geom_bond_atom_site_label_1
_geom_bond_atom_site_label_2
_geom_bond_distance
_geom_bond_publ_flag
O1 C3 1.364(2) yes
O1 C18 1.427(3) yes
O2 C6 1.363(2) yes
O2 C19 1.431(3) yes
O3 C4 1.373(2) yes
O3 C5 1.477(2) yes
N C9 1.485(2) yes
N C16 1.462(2) yes
N C17 1.444(2) yes
C1 C2 1.401(2) yes
C1 C11 1.394(2) yes
C1 H1 0.95(2) no
C2 C3 1.392(2) yes
C2 H2 0.97(2) no
C3 C4 1.392(2) yes
C4 C12 1.375(2) yes
C5 C6 1.496(2) yes
C5 C13 1.537(2) yes
C5 H5 0.97(2) no
C6 C7 1.339(3) yes
C7 C8 1.456(3) yes
C7 H7 0.95(3) no
C8 C14 1.338(2) yes
C8 H8 0.90(2) no
C9 C10 1.572(2) yes
C9 C14 1.499(2) yes
C9 H9 0.97(2) no
C10 C11 1.514(2) yes
C10 H10A 0.98(2) no
C10 H10B 0.98(2) no
C11 C12 1.377(2) yes
C12 C13 1.507(2) yes
C13 C14 1.506(2) yes
C13 C15 1.537(2) yes
C15 C16 1.513(2) yes
C15 H15A 0.99(2) no
C15 H15B 0.98(2) no
C16 H16A 0.98(2) no
C16 H16B 1.02(2) no
C17 H17A 0.92(3) no
C17 H17B 1.04(3) no
C17 H17C 1.03(3) no
C18 H18A 1.03(3) no
C18 H18B 0.94(3) no
C18 H18C 1.06(4) no
C19 H19A 1.09(3) no
C19 H19B 1.04(3) no
C19 H19C 0.90(3) no
